data_4343757
loop_
_publ_author_name
'Clegg, W.'
'Morton, S.'

_publ_section_title
;
 Preparation and Isomerism of
 Bis(mue-(trifluoromethyl)phosphido)-hexacarbonyldiiron, Fe2 (C O)6 (P (C
 F3) (H)2. Crystal Structure of The Trans Isomer
;
_journal_name_full 'Inorganic Chemistry'
_journal_page_first 1189
_journal_page_last 1192
_journal_volume 18
_journal_year 1979
_chemical_formula_sum 'C8 H2 F6 Fe2 O6 P2'
_chemical_name_systematic 'Fe2 (C O)6 (P (C F3) H)2'
_space_group_IT_number 2
_symmetry_space_group_name_Hall '-P 1'
_symmetry_space_group_name_H-M 'P -1'
_cell_angle_alpha 79.56
_cell_angle_beta 80.88
_cell_angle_gamma 69.52
_cell_formula_units_Z 2
_cell_length_a 8.112
_cell_length_b 8.287
_cell_length_c 12.891
_cell_volume 794.109
_citation_journal_id_ASTM INOCAJ
_cod_data_source_file Clegg_INOCAJ_1979_864.cif
_cod_data_source_block C8H2F6Fe2O6P2
_cod_original_cell_volume 794.1088
_cod_database_code 4343757

loop_
_symmetry_equiv_pos_as_xyz
x,y,z
-x,-y,-z

loop_
_atom_site_label
_atom_site_type_symbol
_atom_site_fract_x
_atom_site_fract_y
_atom_site_fract_z
_atom_site_occupancy
_atom_site_U_iso_or_equiv
F6 F-1 0.4181 0.4093 0.0993 0.5 0.0
O6 O-2 0.093 -0.2392 0.3076 1 0.0
C7 C+2 0.2614 0.4564 0.0837 1 0.0
F8 F-1 0.4569 -0.2589 0.3674 1 0.0
O2 O-2 0.4472 0.3886 0.3944 1 0.0
C1 C+2 0.0009 0.3569 0.4013 1 0.0
C6 C+2 0.1052 -0.108 0.2625 1 0.0
F5 F-1 0.3183 0.568 0.115 0.5 0.0
H1 H-1 -0.0297 0.5031 0.1795 1 0.0
F3 F-1 0.1871 0.5258 -0.0008 0.5 0.0
Fe1 Fe+1 0.21 0.2231 0.3436 1 0.0
F4 F-1 0.1928 0.6241 0.0677 0.5 0.0
C2 C+2 0.3557 0.3258 0.3753 1 0.0
C4 C+2 -0.1148 0.1825 0.2048 1 0.0
Fe2 Fe+1 0.1211 0.093 0.195 1 0.0
F7 F-1 0.5872 -0.2846 0.2144 1 0.0
H2 H-1 0.5186 0.084 0.1653 1 0.0
F9 F-1 0.6797 -0.1751 0.3185 1 0.0
O5 O-2 0.1999 0.0302 -0.0257 1 0.0
C3 C+2 0.2221 0.0598 0.4565 1 0.0
C5 C+2 0.1679 0.0552 0.0598 1 0.0
F2 F-1 0.259 0.4185 -0.0056 0.5 0.0
O3 O-2 0.2228 -0.0418 0.5294 1 0.0
F1 F-1 0.4101 0.3452 0.049 0.5 0.0
C8 C+2 0.5336 -0.181 0.2873 1 0.0
P2 P+1 0.3879 0.0409 0.2382 1 0.0
P1 P+1 0.1241 0.3582 0.1891 1 0.0
O1 O-2 -0.1328 0.4402 0.436 1 0.0
O4 O-2 -0.2655 0.24 0.2102 1 0.0
